data_7024561
loop_
_publ_author_name
'Casas, J. S.'
'Castellano, E. E.'
'Couce, M. D.'
'Garc\'ia-Vega, M'
'S\'anchez, A'
'S\'anchez-Gonz\'alez, A'
'Sordo, J.'
'Varela, J. M.'
'V\'azquez L\'opez, E M'

_publ_section_title
;
 Chemical and in vitro study of the potential of
 3-(aryl)-2-sulfanylpropenoic acids and their Zn(II) complexes as
 protective agents against cadmium toxicity.
;
_journal_issue 16
_journal_name_full 'Dalton transactions (Cambridge, England : 2003)'
_journal_page_first 3931
_journal_page_last 3943
_journal_paper_doi 10.1039/b918361b
_journal_volume 39
_journal_year 2010
_chemical_formula_sum 'C30 H44 N2 O4 S2 Zn'
_chemical_formula_weight 626.16
_chemical_name_systematic
;
?
;
_space_group_IT_number 61
_symmetry_cell_setting orthorhombic
_symmetry_space_group_name_Hall '-P 2ac 2ab'
_symmetry_space_group_name_H-M 'P b c a'
_atom_sites_solution_hydrogens geom
_atom_sites_solution_primary direct
_atom_sites_solution_secondary difmap
_audit_creation_method SHELXL-97
_cell_angle_alpha 90.00
_cell_angle_beta 90.00
_cell_angle_gamma 90.00
_cell_formula_units_Z 8
_cell_length_a 14.9443(10)
_cell_length_b 15.826(3)
_cell_length_c 27.464(3)
_cell_measurement_temperature 293(2)
_cell_volume 6495.5(15)
_computing_structure_refinement 'SHELXL-97 (Sheldrick, 1997)'
_computing_structure_solution 'SHELXS-97 (Sheldrick, 1990)'
_diffrn_ambient_temperature 293(2)
_diffrn_measured_fraction_theta_full 0.995
_diffrn_measured_fraction_theta_max 0.995
_diffrn_measurement_device_type 'Enraf-Nonius CAD4'
_diffrn_radiation_monochromator graphite
_diffrn_radiation_source 'fine-focus sealed tube'
_diffrn_radiation_type CuK\a
_diffrn_radiation_wavelength 1.54184
_diffrn_reflns_av_R_equivalents 0.0413
_diffrn_reflns_av_sigmaI/netI 0.1186
_diffrn_reflns_limit_h_max 17
_diffrn_reflns_limit_h_min 0
_diffrn_reflns_limit_k_max 18
_diffrn_reflns_limit_k_min 0
_diffrn_reflns_limit_l_max 32
_diffrn_reflns_limit_l_min -1
_diffrn_reflns_number 6379
_diffrn_reflns_theta_full 69.94
_diffrn_reflns_theta_max 69.94
_diffrn_reflns_theta_min 3.22
_exptl_absorpt_coefficient_mu 2.527
_exptl_absorpt_correction_T_max 0.9363
_exptl_absorpt_correction_T_min 0.7672
_exptl_absorpt_correction_type analytical
_exptl_crystal_colour colorless
_exptl_crystal_density_diffrn 1.281
_exptl_crystal_density_method 'not measured'
_exptl_crystal_description prism
_exptl_crystal_F_000 2656
_exptl_crystal_size_max .250
_exptl_crystal_size_mid .065
_exptl_crystal_size_min .026
_refine_diff_density_max 0.449
_refine_diff_density_min -0.560
_refine_diff_density_rms 0.070
_refine_ls_extinction_method none
_refine_ls_goodness_of_fit_ref 1.017
_refine_ls_hydrogen_treatment mixed
_refine_ls_matrix_type full
_refine_ls_number_parameters 336
_refine_ls_number_reflns 6117
_refine_ls_number_restraints 0
_refine_ls_restrained_S_all 1.017
_refine_ls_R_factor_all 0.1635
_refine_ls_R_factor_gt 0.0370
_refine_ls_shift/su_max 0.001
_refine_ls_shift/su_mean 0.000
_refine_ls_structure_factor_coef Fsqd
_refine_ls_weighting_details 'calc w=1/[\s^2^(Fo^2^)+(0.0300P)^2^+0.0000P] where P=(Fo^2^+2Fc^2^)/3'
_refine_ls_weighting_scheme calc
_refine_ls_wR_factor_gt 0.0821
_refine_ls_wR_factor_ref 0.1100
_reflns_number_gt 2543
_reflns_number_total 6117
_reflns_threshold_expression >2sigma(I)
_cod_data_source_file b918361b.txt
_cod_data_source_block 1
_cod_depositor_comments
;
The following automatic conversions were performed:

'_symmetry_cell_setting' value 'Orthorhombic' changed to
'orthorhombic' according to
/home/saulius/struct/CIF-dictionaries/cif_core.dic dictionary named
'cif_core.dic' version 2.4.2 from 2011-04-26.

Automatic conversion script
Id: cif_fix_values 1891 2012-01-12 08:04:46Z andrius 
;
_cod_original_cell_volume 6495.3(15)
_cod_original_sg_symbol_H-M Pbca
_cod_database_code 7024561

loop_
_symmetry_equiv_pos_as_xyz
'x, y, z'
'-x+1/2, y+1/2, z'
'x, -y+1/2, z+1/2'
'-x+1/2, -y, z+1/2'
'-x, -y, -z'
'x-1/2, -y-1/2, -z'
'-x, y-1/2, -z-1/2'
'x-1/2, y, -z-1/2'

loop_
_atom_site_label
_atom_site_type_symbol
_atom_site_fract_x
_atom_site_fract_y
_atom_site_fract_z
_atom_site_U_iso_or_equiv
_atom_site_adp_type
_atom_site_occupancy
_atom_site_symmetry_multiplicity
_atom_site_calc_flag
_atom_site_refinement_flags
Zn Zn 0.10826(4) 0.16339(3) 0.597711(18) 0.04093(15) Uani 1 1 d .
S1 S 0.13400(7) 0.12700(8) 0.67651(4) 0.0463(3) Uani 1 1 d .
S2 S 0.01446(7) 0.12144(7) 0.53792(4) 0.0428(3) Uani 1 1 d .
O11 O 0.23698(18) 0.14052(18) 0.58209(9) 0.0449(8) Uani 1 1 d .
O12 O 0.35480(18) 0.07081(19) 0.60936(10) 0.0501(8) Uani 1 1 d .
O21 O 0.06526(18) 0.28297(17) 0.58908(9) 0.0427(7) Uani 1 1 d .
O22 O -0.04133(17) 0.35859(17) 0.55450(9) 0.0441(7) Uani 1 1 d .
C11 C 0.2836(3) 0.1090(3) 0.61679(14) 0.0385(10) Uani 1 1 d .
C12 C 0.2499(3) 0.1198(3) 0.66803(14) 0.0380(9) Uani 1 1 d .
C13 C 0.3121(3) 0.1224(3) 0.70406(14) 0.0432(11) Uani 1 1 d .
H13 H 0.3704 0.1180 0.6926 0.052 Uiso 1 1 calc R
C14 C 0.30711(19) 0.13061(19) 0.75723(7) 0.0436(11) Uani 1 1 d G
C15 C 0.22803(15) 0.1448(2) 0.78259(10) 0.0667(16) Uani 1 1 d G
H15 H 0.1746 0.1518 0.7657 0.080 Uiso 1 1 calc R
C16 C 0.22883(17) 0.1485(2) 0.83315(10) 0.0808(18) Uani 1 1 d G
H16 H 0.1759 0.1580 0.8501 0.097 Uiso 1 1 calc R
C17 C 0.3087(2) 0.1380(2) 0.85836(7) 0.0675(15) Uani 1 1 d G
H17 H 0.3093 0.1405 0.8922 0.081 Uiso 1 1 calc R
C18 C 0.38780(17) 0.1238(2) 0.83300(10) 0.0679(14) Uani 1 1 d G
H18 H 0.4412 0.1168 0.8499 0.081 Uiso 1 1 calc R
C19 C 0.38699(15) 0.1201(2) 0.78244(10) 0.0583(13) Uani 1 1 d G
H19 H 0.4399 0.1106 0.7655 0.070 Uiso 1 1 calc R
C21 C 0.0050(3) 0.2935(3) 0.55613(13) 0.0344(9) Uani 1 1 d .
C22 C -0.0051(2) 0.2255(2) 0.51832(13) 0.0313(9) Uani 1 1 d .
C23 C -0.0219(2) 0.2511(3) 0.47197(13) 0.0368(10) Uani 1 1 d .
H23 H -0.0367 0.3080 0.4689 0.044 Uiso 1 1 calc R
C24 C -0.02077(18) 0.20385(18) 0.42572(7) 0.0376(10) Uani 1 1 d G
C25 C -0.02118(18) 0.11621(17) 0.42240(8) 0.0476(11) Uani 1 1 d G
H25 H -0.0268 0.0836 0.4504 0.057 Uiso 1 1 calc R
C26 C -0.0132(2) 0.07732(15) 0.37723(11) 0.0559(13) Uani 1 1 d G
H26 H -0.0135 0.0187 0.3750 0.067 Uiso 1 1 calc R
C27 C -0.0049(2) 0.1261(2) 0.33538(8) 0.0682(15) Uani 1 1 d G
H27 H 0.0004 0.1000 0.3052 0.082 Uiso 1 1 calc R
C28 C -0.0045(2) 0.2137(2) 0.33869(8) 0.0645(15) Uani 1 1 d G
H28 H 0.0011 0.2463 0.3107 0.077 Uiso 1 1 calc R
C29 C -0.0124(2) 0.25260(14) 0.38386(10) 0.0526(12) Uani 1 1 d G
H29 H -0.0121 0.3112 0.3861 0.063 Uiso 1 1 calc R
N1 N 0.2934(2) 0.0942(2) 0.48393(12) 0.0390(8) Uani 1 1 d .
H1A H 0.2877 0.1063 0.5158 0.047 Uiso 1 1 calc R
H1B H 0.3477 0.1126 0.4744 0.047 Uiso 1 1 calc R
C111 C 0.2909(3) -0.0005(3) 0.47811(16) 0.0461(11) Uani 1 1 d .
H111 H 0.2878 -0.0139 0.4433 0.055 Uiso 1 1 calc R
C112 C 0.2086(3) -0.0357(3) 0.5029(2) 0.0719(16) Uani 1 1 d .
H11A H 0.2054 -0.0955 0.4975 0.108 Uiso 1 1 calc R
H11B H 0.1562 -0.0090 0.4898 0.108 Uiso 1 1 calc R
H11C H 0.2120 -0.0248 0.5373 0.108 Uiso 1 1 calc R
C113 C 0.3763(3) -0.0365(3) 0.4984(2) 0.0685(15) Uani 1 1 d .
H11D H 0.4264 -0.0134 0.4810 0.103 Uiso 1 1 calc R
H11E H 0.3758 -0.0968 0.4948 0.103 Uiso 1 1 calc R
H11F H 0.3811 -0.0222 0.5322 0.103 Uiso 1 1 calc R
C114 C 0.2235(3) 0.1433(3) 0.45639(15) 0.0447(11) Uani 1 1 d .
H114 H 0.1642 0.1233 0.4663 0.054 Uiso 1 1 calc R
C115 C 0.2325(3) 0.2352(3) 0.47032(17) 0.0658(15) Uani 1 1 d .
H11G H 0.1877 0.2677 0.4536 0.099 Uiso 1 1 calc R
H11H H 0.2908 0.2552 0.4614 0.099 Uiso 1 1 calc R
H11I H 0.2245 0.2411 0.5048 0.099 Uiso 1 1 calc R
C116 C 0.2337(3) 0.1300(3) 0.40226(16) 0.0744(16) Uani 1 1 d .
H11J H 0.2235 0.0716 0.3946 0.112 Uiso 1 1 calc R
H11K H 0.2931 0.1457 0.3925 0.112 Uiso 1 1 calc R
H11L H 0.1909 0.1644 0.3853 0.112 Uiso 1 1 calc R
N2 N 0.3990(2) -0.0864(2) 0.65584(11) 0.0429(8) Uani 1 1 d .
H2A H 0.4183 -0.1125 0.6287 0.051 Uiso 1 1 calc R
H2B H 0.3788 -0.0351 0.6469 0.051 Uiso 1 1 calc R
C211 C 0.3206(3) -0.1358(3) 0.67517(17) 0.0558(13) Uani 1 1 d .
H211 H 0.3402 -0.1944 0.6798 0.067 Uiso 1 1 calc R
C212 C 0.2873(4) -0.1033(3) 0.72375(19) 0.0877(19) Uani 1 1 d .
H21A H 0.3343 -0.1077 0.7475 0.132 Uiso 1 1 calc R
H21B H 0.2369 -0.1363 0.7341 0.132 Uiso 1 1 calc R
H21C H 0.2698 -0.0452 0.7205 0.132 Uiso 1 1 calc R
C213 C 0.2478(3) -0.1360(3) 0.6365(2) 0.0829(18) Uani 1 1 d .
H21D H 0.2731 -0.1522 0.6058 0.124 Uiso 1 1 calc R
H21E H 0.2224 -0.0804 0.6339 0.124 Uiso 1 1 calc R
H21F H 0.2019 -0.1755 0.6455 0.124 Uiso 1 1 calc R
C214 C 0.4783(3) -0.0733(3) 0.68841(16) 0.0523(12) Uani 1 1 d .
H214 H 0.4581 -0.0475 0.7189 0.063 Uiso 1 1 calc R
C215 C 0.5418(3) -0.0139(3) 0.66330(19) 0.0757(17) Uani 1 1 d .
H21G H 0.5927 -0.0041 0.6838 0.114 Uiso 1 1 calc R
H21H H 0.5120 0.0387 0.6569 0.114 Uiso 1 1 calc R
H21I H 0.5612 -0.0385 0.6331 0.114 Uiso 1 1 calc R
C216 C 0.5214(4) -0.1582(3) 0.69965(17) 0.0780(17) Uani 1 1 d .
H21J H 0.5708 -0.1500 0.7215 0.117 Uiso 1 1 calc R
H21K H 0.5426 -0.1833 0.6700 0.117 Uiso 1 1 calc R
H21L H 0.4781 -0.1948 0.7145 0.117 Uiso 1 1 calc R

loop_
_atom_site_aniso_label
_atom_site_aniso_U_11
_atom_site_aniso_U_22
_atom_site_aniso_U_33
_atom_site_aniso_U_23
_atom_site_aniso_U_13
_atom_site_aniso_U_12
Zn 0.0428(3) 0.0456(3) 0.0343(3) 0.0010(3) -0.0077(3) 0.0064(3)
S1 0.0421(6) 0.0623(7) 0.0346(5) 0.0047(5) -0.0029(5) 0.0010(5)
S2 0.0495(6) 0.0400(6) 0.0390(5) 0.0008(5) -0.0107(5) -0.0015(5)
O11 0.0452(17) 0.054(2) 0.0351(14) 0.0026(13) -0.0016(13) 0.0074(15)
O12 0.0469(17) 0.057(2) 0.0467(18) -0.0056(15) 0.0026(14) 0.0141(15)
O21 0.0453(16) 0.0452(18) 0.0375(16) -0.0090(13) -0.0139(13) 0.0071(14)
O22 0.0440(17) 0.0423(19) 0.0459(16) -0.0097(14) -0.0092(13) 0.0135(14)
C11 0.041(2) 0.037(3) 0.038(2) -0.0044(19) -0.005(2) -0.003(2)
C12 0.043(2) 0.033(2) 0.038(2) 0.001(2) -0.004(2) 0.003(2)
C13 0.039(2) 0.053(3) 0.038(2) -0.002(2) -0.0057(19) 0.001(2)
C14 0.048(3) 0.043(3) 0.040(2) 0.001(2) -0.009(2) -0.001(2)
C15 0.050(3) 0.103(5) 0.047(3) -0.004(3) -0.010(2) 0.003(3)
C16 0.067(4) 0.132(6) 0.043(3) -0.014(3) -0.003(2) -0.007(4)
C17 0.090(4) 0.078(4) 0.034(3) -0.010(2) -0.012(3) 0.000(3)
C18 0.069(3) 0.086(4) 0.049(3) -0.010(3) -0.025(3) 0.009(3)
C19 0.050(3) 0.077(4) 0.048(3) -0.011(3) -0.017(2) 0.009(3)
C21 0.035(2) 0.038(2) 0.030(2) -0.0037(18) 0.0025(18) 0.001(2)
C22 0.023(2) 0.037(2) 0.034(2) -0.0029(18) 0.0003(16) 0.0005(17)
C23 0.032(2) 0.042(2) 0.036(2) -0.0006(19) -0.0051(18) 0.003(2)
C24 0.032(2) 0.052(3) 0.028(2) 0.001(2) -0.0048(18) -0.002(2)
C25 0.052(3) 0.048(3) 0.042(2) -0.003(2) -0.002(2) -0.005(3)
C26 0.068(3) 0.053(3) 0.047(3) -0.010(2) -0.006(3) -0.002(3)
C27 0.087(4) 0.078(4) 0.040(3) -0.010(3) 0.004(3) 0.014(3)
C28 0.082(4) 0.076(4) 0.036(3) 0.004(2) 0.002(3) 0.009(3)
C29 0.068(3) 0.052(3) 0.038(2) 0.001(2) -0.004(2) 0.005(3)
N1 0.0342(18) 0.039(2) 0.0440(19) -0.0012(17) 0.0085(16) 0.0016(16)
C111 0.047(3) 0.037(3) 0.054(3) -0.007(2) 0.001(2) 0.002(2)
C112 0.047(3) 0.049(3) 0.120(5) 0.004(3) 0.014(3) -0.008(3)
C113 0.048(3) 0.042(3) 0.115(4) 0.008(3) -0.007(3) 0.006(2)
C114 0.034(2) 0.048(3) 0.052(3) 0.008(2) 0.0006(19) 0.004(2)
C115 0.078(4) 0.047(3) 0.073(4) 0.009(3) 0.015(3) 0.017(3)
C116 0.080(4) 0.091(4) 0.053(3) 0.002(3) -0.019(3) 0.014(3)
N2 0.046(2) 0.042(2) 0.0414(19) -0.0037(16) -0.0017(17) 0.0067(18)
C211 0.058(3) 0.046(3) 0.064(3) 0.003(2) 0.012(3) 0.000(2)
C212 0.107(5) 0.069(4) 0.087(4) -0.002(3) 0.049(4) -0.008(4)
C213 0.044(3) 0.083(4) 0.122(5) -0.007(4) -0.009(3) -0.007(3)
C214 0.057(3) 0.057(3) 0.043(3) -0.016(2) -0.012(2) 0.010(3)
C215 0.054(3) 0.080(4) 0.093(4) -0.010(3) -0.010(3) -0.002(3)
C216 0.087(4) 0.083(4) 0.064(3) 0.000(3) -0.030(3) 0.027(4)

loop_
_atom_type_symbol
_atom_type_description
_atom_type_scat_dispersion_real
_atom_type_scat_dispersion_imag
_atom_type_scat_source
C C 0.0181 0.0091 'International Tables Vol C Tables 4.2.6.8 and 6.1.1.4'
N N 0.0311 0.0180 'International Tables Vol C Tables 4.2.6.8 and 6.1.1.4'
O O 0.0492 0.0322 'International Tables Vol C Tables 4.2.6.8 and 6.1.1.4'
H H 0.0000 0.0000 'International Tables Vol C Tables 4.2.6.8 and 6.1.1.4'
Zn Zn -1.5491 0.6778 'International Tables Vol C Tables 4.2.6.8 and 6.1.1.4'
S S 0.3331 0.5567 'International Tables Vol C Tables 4.2.6.8 and 6.1.1.4'

loop_
_geom_angle_atom_site_label_1
_geom_angle_atom_site_label_2
_geom_angle_atom_site_label_3
_geom_angle
O11 Zn O21 116.82(12)
O11 Zn S2 112.77(8)
O21 Zn S2 89.58(8)
O11 Zn S1 89.75(8)
O21 Zn S1 113.86(8)
S2 Zn S1 136.29(5)
C12 S1 Zn 93.28(13)
C22 S2 Zn 92.88(12)
C11 O11 Zn 115.7(3)
C21 O21 Zn 115.3(2)
O12 C11 O11 122.3(4)
O12 C11 C12 119.8(4)
O11 C11 C12 117.9(4)
C13 C12 C11 117.1(4)
C13 C12 S1 125.3(3)
C11 C12 S1 117.6(3)
C12 C13 C14 133.9(4)
C15 C14 C19 120.0
C15 C14 C13 123.8(2)
C19 C14 C13 116.2(2)
C16 C15 C14 120.0
C15 C16 C17 120.0
C16 C17 C18 120.0
C17 C18 C19 120.0
C18 C19 C14 120.0
O22 C21 O21 121.5(4)
O22 C21 C22 120.9(3)
O21 C21 C22 117.6(3)
C23 C22 C21 116.9(3)
C23 C22 S2 126.7(3)
C21 C22 S2 116.3(3)
C22 C23 C24 130.8(4)
C25 C24 C29 120.0
C25 C24 C23 124.2(2)
C29 C24 C23 115.6(2)
C26 C25 C24 120.0
C27 C26 C25 120.0
C26 C27 C28 120.0
C29 C28 C27 120.0
C28 C29 C24 120.0
C114 N1 C111 116.3(3)
C113 C111 N1 108.5(4)
C113 C111 C112 112.5(4)
N1 C111 C112 109.8(3)
N1 C114 C116 110.7(3)
N1 C114 C115 108.0(3)
C116 C114 C115 112.0(4)
C214 N2 C211 118.5(3)
N2 C211 C212 112.9(4)
N2 C211 C213 108.2(4)
C212 C211 C213 112.4(4)
N2 C214 C215 108.2(4)
N2 C214 C216 109.5(4)
C215 C214 C216 112.2(4)

loop_
_geom_bond_atom_site_label_1
_geom_bond_atom_site_label_2
_geom_bond_distance
Zn O11 2.004(3)
Zn O21 2.012(3)
Zn S2 2.2588(11)
Zn S1 2.2722(12)
S1 C12 1.751(4)
S2 C22 1.757(4)
O11 C11 1.282(4)
O12 C11 1.240(4)
O21 C21 1.287(4)
O22 C21 1.242(4)
C11 C12 1.505(5)
C12 C13 1.358(5)
C13 C14 1.468(4)
C14 C15 1.3900
C14 C19 1.3900
C15 C16 1.3900
C16 C17 1.3900
C17 C18 1.3900
C18 C19 1.3900
C21 C22 1.503(5)
C22 C23 1.359(5)
C23 C24 1.474(4)
C24 C25 1.3900
C24 C29 1.3900
C25 C26 1.3900
C26 C27 1.3900
C27 C28 1.3900
C28 C29 1.3900
N1 C114 1.506(5)
N1 C111 1.507(5)
C111 C113 1.503(6)
C111 C112 1.513(6)
C114 C116 1.509(6)
C114 C115 1.509(6)
N2 C214 1.499(5)
N2 C211 1.506(5)
C211 C212 1.514(6)
C211 C213 1.520(6)
C214 C215 1.503(6)
C214 C216 1.522(6)

loop_
_geom_hbond_atom_site_label_D
_geom_hbond_atom_site_label_H
_geom_hbond_atom_site_label_A
_geom_hbond_distance_DH
_geom_hbond_distance_HA
_geom_hbond_distance_DA
_geom_hbond_angle_DHA
_geom_hbond_site_symmetry_A
N1 H1B O22 0.90 1.90 2.788(4) 171.1 6_666
N2 H2B O12 0.90 2.00 2.873(4) 163.1 .
N2 H2A O21 0.90 2.00 2.814(4) 150.6 2_545
N1 H1A O11 0.90 2.05 2.918(4) 163.2 .

loop_
_geom_torsion_atom_site_label_1
_geom_torsion_atom_site_label_2
_geom_torsion_atom_site_label_3
_geom_torsion_atom_site_label_4
_geom_torsion
O11 Zn S1 C12 7.72(16)
O21 Zn S1 C12 -111.72(16)
S2 Zn S1 C12 131.47(14)
O11 Zn S2 C22 -105.34(15)
O21 Zn S2 C22 13.76(14)
S1 Zn S2 C22 139.05(13)
O21 Zn O11 C11 122.5(3)
S2 Zn O11 C11 -135.8(3)
S1 Zn O11 C11 5.6(3)
O11 Zn O21 C21 115.8(3)
S2 Zn O21 C21 0.3(3)
S1 Zn O21 C21 -141.6(2)
Zn O11 C11 O12 159.8(3)
Zn O11 C11 C12 -20.5(5)
O12 C11 C12 C13 28.5(6)
O11 C11 C12 C13 -151.1(4)
O12 C11 C12 S1 -150.8(3)
O11 C11 C12 S1 29.5(5)
Zn S1 C12 C13 160.7(4)
Zn S1 C12 C11 -20.0(3)
C11 C12 C13 C14 -178.9(4)
S1 C12 C13 C14 0.4(7)
C12 C13 C14 C15 -5.3(7)
C12 C13 C14 C19 172.3(4)
C19 C14 C15 C16 0.0
C13 C14 C15 C16 177.5(3)
C14 C15 C16 C17 0.0
C15 C16 C17 C18 0.0
C16 C17 C18 C19 0.0
C17 C18 C19 C14 0.0
C15 C14 C19 C18 0.0
C13 C14 C19 C18 -177.7(3)
Zn O21 C21 O22 163.4(3)
Zn O21 C21 C22 -18.9(4)
O22 C21 C22 C23 36.4(5)
O21 C21 C22 C23 -141.3(4)
O22 C21 C22 S2 -148.1(3)
O21 C21 C22 S2 34.1(4)
Zn S2 C22 C23 147.8(3)
Zn S2 C22 C21 -27.1(3)
C21 C22 C23 C24 168.6(4)
S2 C22 C23 C24 -6.3(6)
C22 C23 C24 C25 15.6(6)
C22 C23 C24 C29 -159.8(4)
C29 C24 C25 C26 0.0
C23 C24 C25 C26 -175.2(3)
C24 C25 C26 C27 0.0
C25 C26 C27 C28 0.0
C26 C27 C28 C29 0.0
C27 C28 C29 C24 0.0
C25 C24 C29 C28 0.0
C23 C24 C29 C28 175.6(3)
C114 N1 C111 C113 167.3(4)
C114 N1 C111 C112 -69.4(5)
C111 N1 C114 C116 -61.7(5)
C111 N1 C114 C115 175.3(3)
C214 N2 C211 C212 51.9(5)
C214 N2 C211 C213 177.0(4)
C211 N2 C214 C215 -173.2(4)
C211 N2 C214 C216 64.3(5)
